data_1507208
loop_
_publ_author_name
'Stoimenovski, Jelena'
'Dean, Pamela M.'
'Izgorodina, Ekaterina I.'
'MacFarlane, Douglas R.'

_publ_section_title
;
 Protic pharmaceutical ionic liquids and solids: Aspects of protonics
;
_journal_name_full 'Faraday Discussions'
_journal_page_first 335
_journal_paper_doi 10.1039/c1fd00071c
_journal_volume 154
_journal_year 2012
_chemical_formula_moiety 'C10 H18 N, C7 H5 O2'
_chemical_formula_sum 'C17 H23 N O2'
_chemical_formula_weight 273.36
_chemical_melting_point 529
_chemical_name_common '(3s,5s,7s)-adamantan-1-ammonium benzoate'
_chemical_name_systematic
;
(3s,5s,7s)-adamantan-1-ammonium benzoate
;
_space_group_IT_number 14
_symmetry_cell_setting monoclinic
_symmetry_space_group_name_Hall '-P 2yn'
_symmetry_space_group_name_H-M 'P 1 21/n 1'
_atom_sites_solution_hydrogens geom
_atom_sites_solution_primary direct
_atom_sites_solution_secondary difmap
_audit_creation_method SHELXL-97
_cell_angle_alpha 90.00
_cell_angle_beta 99.42(3)
_cell_angle_gamma 90.00
_cell_formula_units_Z 4
_cell_length_a 10.808(2)
_cell_length_b 6.5508(13)
_cell_length_c 21.104(4)
_cell_measurement_reflns_used 4440
_cell_measurement_temperature 173(2)
_cell_measurement_theta_max 30.45
_cell_volume 1474.0(5)
_computing_cell_refinement 'HKL2000 (Bruker ASX 2004)'
_computing_data_collection 'Nonius Collect (Bruker ASX 2005)'
_computing_data_reduction 'HKL2000 (Bruker ASX 2004)'
_computing_molecular_graphics 'X-Seed / POV-Ray'
_computing_publication_material 'Microsoft Office 2000'
_computing_structure_refinement 'SHELXL-97 (Sheldrick, 1997)'
_computing_structure_solution 'SHELXS-97 (Sheldrick, 1990)'
_diffrn_ambient_temperature 173(2)
_diffrn_measured_fraction_theta_full 0.992
_diffrn_measured_fraction_theta_max 0.992
_diffrn_measurement_device_type 'Enraf Nonius KAPPA CCD'
_diffrn_measurement_method '1 deg frames in phi and omega'
_diffrn_radiation_monochromator graphite
_diffrn_radiation_source 'fine-focus sealed tube'
_diffrn_radiation_type MoK\a
_diffrn_radiation_wavelength 0.71073
_diffrn_reflns_av_R_equivalents 0.2416
_diffrn_reflns_av_sigmaI/netI 0.1823
_diffrn_reflns_limit_h_max 15
_diffrn_reflns_limit_h_min -15
_diffrn_reflns_limit_k_max 9
_diffrn_reflns_limit_k_min -9
_diffrn_reflns_limit_l_max 29
_diffrn_reflns_limit_l_min -30
_diffrn_reflns_number 20392
_diffrn_reflns_theta_full 30.45
_diffrn_reflns_theta_max 30.45
_diffrn_reflns_theta_min 1.96
_diffrn_standards_number 0
_exptl_absorpt_coefficient_mu 0.080
_exptl_absorpt_correction_T_max 0.9921
_exptl_absorpt_correction_T_min 0.9842
_exptl_absorpt_correction_type empirical
_exptl_absorpt_process_details 'SORTAV (R.H. Blessing 1997)'
_exptl_crystal_colour Colourless
_exptl_crystal_density_diffrn 1.232
_exptl_crystal_density_method 'not measured'
_exptl_crystal_description Needle
_exptl_crystal_F_000 592
_exptl_crystal_size_max 0.20
_exptl_crystal_size_mid 0.10
_exptl_crystal_size_min 0.10
_refine_diff_density_max 0.335
_refine_diff_density_min -0.411
_refine_diff_density_rms 0.097
_refine_ls_extinction_method none
_refine_ls_goodness_of_fit_ref 0.984
_refine_ls_hydrogen_treatment mixed
_refine_ls_matrix_type full
_refine_ls_number_parameters 184
_refine_ls_number_reflns 4440
_refine_ls_number_restraints 0
_refine_ls_restrained_S_all 0.984
_refine_ls_R_factor_all 0.2600
_refine_ls_R_factor_gt 0.0988
_refine_ls_shift/su_max 0.000
_refine_ls_shift/su_mean 0.000
_refine_ls_structure_factor_coef Fsqd
_refine_ls_weighting_details 'calc w=1/[\s^2^(Fo^2^)+(0.1345P)^2^+0.0000P] where P=(Fo^2^+2Fc^2^)/3'
_refine_ls_weighting_scheme calc
_refine_ls_wR_factor_gt 0.2099
_refine_ls_wR_factor_ref 0.2986
_reflns_number_gt 1673
_reflns_number_total 4440
_reflns_threshold_expression >2sigma(I)
_cod_data_source_file c1fd00071c.txt
_cod_data_source_block jtmon
_cod_depositor_comments
;
The following automatic conversions were performed:

'_symmetry_cell_setting' value 'Monoclinic' changed to 'monoclinic'
according to /home/saulius/struct/CIF-dictionaries/cif_core.dic
dictionary named 'cif_core.dic' version 2.4.1 from 2010-06-29.

Automatic conversion script
Id: cif_fix_values 1715 2011-07-08 13:25:40Z adriana 
;
_cod_original_sg_symbol_H-M P2(1)/n
_cod_database_code 1507208
_geom_hbond_footnote_a
;
Notes:
Where * indicates an intramolecular bond.
;

loop_
_symmetry_equiv_pos_as_xyz
'x, y, z'
'-x+1/2, y+1/2, -z+1/2'
'-x, -y, -z'
'x-1/2, -y-1/2, z-1/2'

loop_
_atom_site_label
_atom_site_type_symbol
_atom_site_fract_x
_atom_site_fract_y
_atom_site_fract_z
_atom_site_U_iso_or_equiv
_atom_site_adp_type
_atom_site_occupancy
_atom_site_symmetry_multiplicity
_atom_site_calc_flag
_atom_site_refinement_flags
O1A O 0.1275(2) 0.1800(4) 0.18623(11) 0.0381(7) Uani 1 1 d .
N1 N 0.1418(2) 0.8009(4) 0.24585(12) 0.0266(7) Uani 1 1 d .
C2 C 0.0629(3) 0.6174(5) 0.33276(15) 0.0298(8) Uani 1 1 d .
H2A H 0.1504 0.5947 0.3542 0.036 Uiso 1 1 calc R
H2B H 0.0375 0.5006 0.3038 0.036 Uiso 1 1 calc R
C1 C 0.0548(3) 0.8141(5) 0.29427(14) 0.0246(7) Uani 1 1 d .
C8 C -0.0795(3) 0.8477(5) 0.25971(15) 0.0300(8) Uani 1 1 d .
H8B H -0.1056 0.7326 0.2301 0.036 Uiso 1 1 calc R
H8A H -0.0842 0.9751 0.2342 0.036 Uiso 1 1 calc R
C2A C -0.0300(3) 0.2318(5) 0.09449(14) 0.0259(7) Uani 1 1 d .
O2A O 0.0693(2) 0.4974(4) 0.15982(11) 0.0468(7) Uani 1 1 d .
C3 C -0.0240(3) 0.6324(5) 0.38334(16) 0.0328(8) Uani 1 1 d .
H3 H -0.0186 0.5035 0.4090 0.039 Uiso 1 1 calc R
C4 C 0.0155(3) 0.8126(6) 0.42783(16) 0.0391(9) Uani 1 1 d .
H4A H 0.1024 0.7919 0.4503 0.047 Uiso 1 1 calc R
H4B H -0.0402 0.8221 0.4606 0.047 Uiso 1 1 calc R
C9 C 0.0957(3) 0.9956(5) 0.33872(15) 0.0315(8) Uani 1 1 d .
H9B H 0.0915 1.1233 0.3134 0.038 Uiso 1 1 calc R
H9A H 0.1833 0.9761 0.3604 0.038 Uiso 1 1 calc R
C7 C -0.1664(3) 0.8624(5) 0.31029(16) 0.0354(9) Uani 1 1 d .
H7 H -0.2547 0.8832 0.2882 0.042 Uiso 1 1 calc R
C3A C -0.0576(3) 0.0271(5) 0.08431(16) 0.0318(8) Uani 1 1 d .
H3AA H -0.0167 -0.0723 0.1132 0.038 Uiso 1 1 calc R
C6A C -0.1758(3) 0.3129(6) -0.00124(17) 0.0417(9) Uani 1 1 d .
H6AA H -0.2153 0.4113 -0.0309 0.050 Uiso 1 1 calc R
C7A C -0.0902(3) 0.3744(5) 0.05153(16) 0.0337(8) Uani 1 1 d .
H7AA H -0.0725 0.5155 0.0583 0.040 Uiso 1 1 calc R
C10 C -0.1590(3) 0.6646(5) 0.34975(16) 0.0369(9) Uani 1 1 d .
H10B H -0.2156 0.6738 0.3821 0.044 Uiso 1 1 calc R
H10A H -0.1860 0.5475 0.3212 0.044 Uiso 1 1 calc R
C5A C -0.2036(3) 0.1085(6) -0.01060(17) 0.0419(10) Uani 1 1 d .
H5AA H -0.2630 0.0659 -0.0464 0.050 Uiso 1 1 calc R
C5 C 0.0080(3) 1.0101(5) 0.38894(16) 0.0367(9) Uani 1 1 d .
H5 H 0.0340 1.1276 0.4184 0.044 Uiso 1 1 calc R
C1A C 0.0617(3) 0.3096(5) 0.15149(15) 0.0269(8) Uani 1 1 d .
C6 C -0.1271(3) 1.0430(6) 0.35462(17) 0.0401(9) Uani 1 1 d .
H6B H -0.1841 1.0552 0.3867 0.048 Uiso 1 1 calc R
H6A H -0.1323 1.1708 0.3293 0.048 Uiso 1 1 calc R
C4A C -0.1448(3) -0.0331(6) 0.03207(16) 0.0384(9) Uani 1 1 d .
H4AA H -0.1642 -0.1738 0.0257 0.046 Uiso 1 1 calc R
H2N H 0.1308 0.6933 0.2210 0.039(11) Uiso 1 1 d R
H3N H 0.1381 0.9282 0.2203 0.039(10) Uiso 1 1 d R
H1N H 0.2435 0.7690 0.2756 0.098(16) Uiso 1 1 d R

loop_
_atom_site_aniso_label
_atom_site_aniso_U_11
_atom_site_aniso_U_22
_atom_site_aniso_U_33
_atom_site_aniso_U_23
_atom_site_aniso_U_13
_atom_site_aniso_U_12
O1A 0.0323(13) 0.0430(16) 0.0356(14) 0.0113(12) -0.0044(11) -0.0043(11)
N1 0.0282(14) 0.0288(16) 0.0232(14) -0.0034(13) 0.0052(11) -0.0017(12)
C2 0.0320(18) 0.029(2) 0.0290(18) -0.0005(15) 0.0050(14) 0.0032(15)
C1 0.0239(15) 0.0265(18) 0.0232(16) 0.0012(14) 0.0033(13) -0.0001(13)
C8 0.0272(17) 0.036(2) 0.0260(17) 0.0024(15) 0.0024(13) 0.0001(14)
C2A 0.0228(15) 0.035(2) 0.0200(15) -0.0010(14) 0.0054(12) -0.0001(14)
O2A 0.0572(17) 0.0375(17) 0.0401(16) -0.0116(13) -0.0084(12) 0.0004(13)
C3 0.0368(19) 0.032(2) 0.0307(18) 0.0056(15) 0.0084(15) 0.0008(15)
C4 0.038(2) 0.051(3) 0.0286(18) -0.0035(18) 0.0085(15) -0.0016(18)
C9 0.0325(18) 0.032(2) 0.0302(18) -0.0045(15) 0.0051(14) -0.0028(15)
C7 0.0236(17) 0.046(2) 0.036(2) 0.0019(17) 0.0042(14) 0.0036(15)
C3A 0.0291(18) 0.036(2) 0.0300(18) -0.0012(16) 0.0049(14) 0.0033(15)
C6A 0.040(2) 0.047(3) 0.035(2) 0.0066(19) -0.0014(16) 0.0056(18)
C7A 0.0340(19) 0.034(2) 0.0314(19) 0.0007(15) -0.0003(15) 0.0022(15)
C10 0.0355(19) 0.044(2) 0.0330(19) -0.0005(17) 0.0119(15) -0.0062(17)
C5A 0.040(2) 0.053(3) 0.0305(19) -0.0104(18) -0.0015(16) 0.0019(19)
C5 0.047(2) 0.034(2) 0.0309(19) -0.0079(16) 0.0108(16) -0.0031(17)
C1A 0.0259(16) 0.032(2) 0.0251(17) 0.0003(15) 0.0115(13) 0.0009(15)
C6 0.041(2) 0.041(2) 0.042(2) 0.0014(18) 0.0187(17) 0.0102(17)
C4A 0.037(2) 0.036(2) 0.041(2) -0.0116(18) 0.0029(17) -0.0005(16)

loop_
_atom_type_symbol
_atom_type_description
_atom_type_scat_dispersion_real
_atom_type_scat_dispersion_imag
_atom_type_scat_source
C C 0.0033 0.0016 'International Tables Vol C Tables 4.2.6.8 and 6.1.1.4'
H H 0.0000 0.0000 'International Tables Vol C Tables 4.2.6.8 and 6.1.1.4'
N N 0.0061 0.0033 'International Tables Vol C Tables 4.2.6.8 and 6.1.1.4'
O O 0.0106 0.0060 'International Tables Vol C Tables 4.2.6.8 and 6.1.1.4'

loop_
_geom_angle_atom_site_label_1
_geom_angle_atom_site_label_2
_geom_angle_atom_site_label_3
_geom_angle
C1 N1 H2N 114.6
C1 N1 H3N 110.4
H2N N1 H3N 111.2
C1 N1 H1N 106.2
H2N N1 H1N 101.4
H3N N1 H1N 112.7
C1 C2 C3 109.2(3)
C1 C2 H2A 109.8
C3 C2 H2A 109.8
C1 C2 H2B 109.8
C3 C2 H2B 109.8
H2A C2 H2B 108.3
N1 C1 C2 109.1(2)
N1 C1 C8 109.6(2)
C2 C1 C8 110.2(2)
N1 C1 C9 108.1(2)
C2 C1 C9 110.2(3)
C8 C1 C9 109.6(2)
C1 C8 C7 108.6(3)
C1 C8 H8B 110.0
C7 C8 H8B 110.0
C1 C8 H8A 110.0
C7 C8 H8A 110.0
H8B C8 H8A 108.4
C3A C2A C7A 119.0(3)
C3A C2A C1A 123.0(3)
C7A C2A C1A 117.9(3)
C4 C3 C10 109.2(3)
C4 C3 C2 109.6(3)
C10 C3 C2 109.4(3)
C4 C3 H3 109.5
C10 C3 H3 109.5
C2 C3 H3 109.5
C3 C4 C5 109.9(3)
C3 C4 H4A 109.7
C5 C4 H4A 109.7
C3 C4 H4B 109.7
C5 C4 H4B 109.7
H4A C4 H4B 108.2
C1 C9 C5 108.7(3)
C1 C9 H9B 109.9
C5 C9 H9B 109.9
C1 C9 H9A 109.9
C5 C9 H9A 109.9
H9B C9 H9A 108.3
C6 C7 C10 109.7(3)
C6 C7 C8 109.5(3)
C10 C7 C8 109.9(3)
C6 C7 H7 109.2
C10 C7 H7 109.2
C8 C7 H7 109.2
C2A C3A C4A 120.1(3)
C2A C3A H3AA 120.0
C4A C3A H3AA 120.0
C5A C6A C7A 119.9(3)
C5A C6A H6AA 120.1
C7A C6A H6AA 120.1
C6A C7A C2A 120.6(3)
C6A C7A H7AA 119.7
C2A C7A H7AA 119.7
C3 C10 C7 109.2(3)
C3 C10 H10B 109.8
C7 C10 H10B 109.8
C3 C10 H10A 109.8
C7 C10 H10A 109.8
H10B C10 H10A 108.3
C4A C5A C6A 119.7(3)
C4A C5A H5AA 120.2
C6A C5A H5AA 120.2
C4 C5 C6 109.6(3)
C4 C5 C9 109.5(3)
C6 C5 C9 109.3(3)
C4 C5 H5 109.5
C6 C5 H5 109.5
C9 C5 H5 109.5
O2A C1A O1A 124.4(3)
O2A C1A C2A 117.6(3)
O1A C1A C2A 117.9(3)
C7 C6 C5 109.2(3)
C7 C6 H6B 109.8
C5 C6 H6B 109.8
C7 C6 H6A 109.8
C5 C6 H6A 109.8
H6B C6 H6A 108.3
C5A C4A C3A 120.7(3)
C5A C4A H4AA 119.6
C3A C4A H4AA 119.6

loop_
_geom_bond_atom_site_label_1
_geom_bond_atom_site_label_2
_geom_bond_distance
O1A C1A 1.262(4)
N1 C1 1.500(4)
N1 H2N 0.8757
N1 H3N 0.9907
N1 H1N 1.1911
C2 C1 1.518(4)
C2 C3 1.536(4)
C2 H2A 0.9900
C2 H2B 0.9900
C1 C8 1.529(4)
C1 C9 1.534(4)
C8 C7 1.536(4)
C8 H8B 0.9900
C8 H8A 0.9900
C2A C3A 1.383(4)
C2A C7A 1.387(4)
C2A C1A 1.516(4)
O2A C1A 1.244(4)
C3 C4 1.525(5)
C3 C10 1.529(5)
C3 H3 1.0000
C4 C5 1.527(5)
C4 H4A 0.9900
C4 H4B 0.9900
C9 C5 1.536(5)
C9 H9B 0.9900
C9 H9A 0.9900
C7 C6 1.525(5)
C7 C10 1.535(5)
C7 H7 1.0000
C3A C4A 1.385(4)
C3A H3AA 0.9500
C6A C5A 1.379(5)
C6A C7A 1.386(5)
C6A H6AA 0.9500
C7A H7AA 0.9500
C10 H10B 0.9900
C10 H10A 0.9900
C5A C4A 1.374(5)
C5A H5AA 0.9500
C5 C6 1.535(5)
C5 H5 1.0000
C6 H6B 0.9900
C6 H6A 0.9900
C4A H4AA 0.9500

loop_
_geom_hbond_atom_site_label_D
_geom_hbond_atom_site_label_H
_geom_hbond_atom_site_label_A
_geom_hbond_distance_DH
_geom_hbond_distance_HA
_geom_hbond_distance_DA
_geom_hbond_angle_DHA
_geom_hbond_site_symmetry_A
_geom_hbond_publ_flag
N1 H1N O1A 1.19 1.60 2.780(3) 169 2_555 y
N1 H2N O2A 0.87 1.86 2.720(4) 165 ? y
N1 H3N O1A 0.99 1.80 2.777(4) 170 1_565 y
C7A H7AA O2A* 0.95 2.42 2.749(4) 100 ? y

loop_
_geom_torsion_atom_site_label_1
_geom_torsion_atom_site_label_2
_geom_torsion_atom_site_label_3
_geom_torsion_atom_site_label_4
_geom_torsion
C3 C2 C1 N1 178.8(2)
C3 C2 C1 C8 -60.8(3)
C3 C2 C1 C9 60.2(3)
N1 C1 C8 C7 -179.5(3)
C2 C1 C8 C7 60.4(3)
C9 C1 C8 C7 -61.0(3)
C1 C2 C3 C4 -59.5(3)
C1 C2 C3 C10 60.2(3)
C10 C3 C4 C5 -60.2(3)
C2 C3 C4 C5 59.6(4)
N1 C1 C9 C5 -179.6(3)
C2 C1 C9 C5 -60.4(3)
C8 C1 C9 C5 61.0(3)
C1 C8 C7 C6 60.9(3)
C1 C8 C7 C10 -59.7(3)
C7A C2A C3A C4A -0.4(5)
C1A C2A C3A C4A 178.3(3)
C5A C6A C7A C2A 1.3(5)
C3A C2A C7A C6A -0.6(5)
C1A C2A C7A C6A -179.5(3)
C4 C3 C10 C7 60.2(4)
C2 C3 C10 C7 -59.7(3)
C6 C7 C10 C3 -60.5(3)
C8 C7 C10 C3 60.0(4)
C7A C6A C5A C4A -0.8(5)
C3 C4 C5 C6 59.9(3)
C3 C4 C5 C9 -60.0(4)
C1 C9 C5 C4 59.7(3)
C1 C9 C5 C6 -60.3(3)
C3A C2A C1A O2A -172.3(3)
C7A C2A C1A O2A 6.5(4)
C3A C2A C1A O1A 9.6(4)
C7A C2A C1A O1A -171.7(3)
C10 C7 C6 C5 59.8(3)
C8 C7 C6 C5 -60.9(4)
C4 C5 C6 C7 -59.4(4)
C9 C5 C6 C7 60.6(4)
C6A C5A C4A C3A -0.2(5)
C2A C3A C4A C5A 0.9(5)
